data_2104471
loop_
_publ_author_name
'Wahl, B.'
'Ruck, M.'

_publ_section_title
;
 Superspace description of the modulated structure of the
 metal-salt-hybrid Bi~7{-~\d}Ni~2~Br~5{-~2\d} (\d = 1/9)
;
_journal_coeditor_code SN5087
_journal_issue 5
_journal_name_full 'Acta Crystallographica Section B'
_journal_page_first 593
_journal_page_last 599
_journal_paper_doi 10.1107/S0108768109029760
_journal_volume 65
_journal_year 2009
_chemical_formula_sum 'Bi6.889 Br4.778 Ni2'
_chemical_formula_weight 1938.8
_chemical_name_systematic
;
 ?
;
_space_group_IT_number 63
_symmetry_cell_setting orthorhombic
_symmetry_space_group_name_Hall '-C 2c 2'
_symmetry_space_group_name_H-M 'C m c m'
_cell_angle_alpha 90.00
_cell_angle_beta 90.00
_cell_angle_gamma 90.00
_cell_formula_units_Z 4
_cell_length_a 4.0660(4)
_cell_length_b 23.305(3)
_cell_length_c 17.130(2)
_cell_measurement_reflns_used 14269
_cell_measurement_temperature 293.0(10)
_cell_measurement_theta_max 24.51
_cell_measurement_theta_min 1.75
_cell_volume 1623.2(3)
_computing_publication_material '(Jana2000; Petricek and Dusek, 2000)'
_computing_structure_refinement '(Jana2000; Petricek and Dusek, 2000)'
_diffrn_ambient_temperature 293.0(10)
_diffrn_measured_fraction_theta_full 1.00
_diffrn_measurement_device_type 'imaging plate diffractometer STOE IPDS II'
_diffrn_measurement_method 'incremental rotation'
_diffrn_radiation_monochromator graphite
_diffrn_radiation_source 'fine-focus sealed tube'
_diffrn_radiation_type MoK\a
_diffrn_radiation_wavelength 0.71073
_diffrn_reflns_av_R_equivalents 0.1034
_diffrn_reflns_av_sigmaI/netI 0.0065
_diffrn_reflns_limit_h_max 4
_diffrn_reflns_limit_h_min -4
_diffrn_reflns_limit_k_max 26
_diffrn_reflns_limit_k_min -26
_diffrn_reflns_limit_l_max 19
_diffrn_reflns_limit_l_min -19
_diffrn_reflns_number 8504
_diffrn_reflns_theta_full 24.51
_diffrn_reflns_theta_max 24.51
_diffrn_reflns_theta_min 1.75
_exptl_absorpt_coefficient_mu 88.43
_exptl_absorpt_correction_T_max 0.204
_exptl_absorpt_correction_T_min 0.02
_exptl_absorpt_correction_type numerical
_exptl_absorpt_process_details
;
microscopic crystal description optimized with XShape 1.06 (Stoe, 1999)
;
_exptl_crystal_colour black
_exptl_crystal_density_diffrn 7.941
_exptl_crystal_density_method 'not measured'
_exptl_crystal_description needle
_exptl_crystal_F_000 3183
_exptl_crystal_size_max 0.6
_exptl_crystal_size_mid 0.08
_exptl_crystal_size_min 0.02
_refine_diff_density_max 2.92
_refine_diff_density_min -3.05
_refine_ls_extinction_method none
_refine_ls_goodness_of_fit_ref 7.85
_refine_ls_number_parameters 56
_refine_ls_number_reflns 815
_refine_ls_R_factor_all 0.0431
_refine_ls_R_factor_gt 0.0394
_refine_ls_shift/su_max 0.0004
_refine_ls_shift/su_mean 0.0000
_refine_ls_structure_factor_coef Fsqd
_refine_ls_weighting_details w=1/(\s^2^(I)+0.000025I^2^)
_refine_ls_weighting_scheme sigma
_refine_ls_wR_factor_gt 0.0781
_refine_ls_wR_factor_ref 0.0781
_reflns_number_gt 752
_reflns_number_total 815
_reflns_threshold_expression I>3\s(I)
_cod_data_source_file sn5087.cif
_cod_data_source_block Bi7Ni2Br5simplified
_cod_original_sg_symbol_Hall '-C -2zc;-2x'
_cod_database_code 2104471
_cod_database_fobs_code 2104471

loop_
_symmetry_equiv_pos_site_id
_symmetry_equiv_pos_as_xyz
1 x,y,z
2 x,y,1/2-z
3 -x,y,z
4 -x,y,1/2-z
5 -x,-y,-z
6 -x,-y,1/2+z
7 x,-y,-z
8 x,-y,1/2+z
9 1/2+x,1/2+y,z
10 1/2+x,1/2+y,1/2-z
11 1/2-x,1/2+y,z
12 1/2-x,1/2+y,1/2-z
13 1/2-x,1/2-y,-z
14 1/2-x,1/2-y,1/2+z
15 1/2+x,1/2-y,-z
16 1/2+x,1/2-y,1/2+z

loop_
_atom_site_type_symbol
_atom_site_label
_atom_site_fract_x
_atom_site_fract_y
_atom_site_fract_z
_atom_site_U_iso_or_equiv
_atom_site_adp_type
_atom_site_calc_flag
_atom_site_refinement_flags
_atom_site_occupancy
_atom_site_disorder_assembly
_atom_site_disorder_group
Bi Bi1 0.5 0.32190(5) 0.41176(5) 0.0240(3) Uani d . 1 . .
Bi Bi2 0.5 0.30445(5) 0.60932(5) 0.0271(3) Uani d . 1 . .
Bi Bi3 0 0.39502(6) 0.52761(7) 0.0417(4) Uani d . 1 . .
Ni Ni 0 0.28158(15) 0.50355(15) 0.0214(9) Uani d . 1 . .
Br Br1 0.5 0.2476(3) 0.25 0.047(2) Uani d . 0.82(2) . .
Bi Bi4a 0.5 0.48744(16) 0.25 0.0449(11) Uani d . 0.502(7) . .
Bi Bi4b 0 0.4880(2) 0.25 0.0449(11) Uani d . 0.381(6) . .
Br Br2a 0 0.3945(4) 0.25 0.048(2) Uani d . 0.732(10) . .
Br Br2b 0 0.3585(12) 0.25 0.048(2) Uani d . 0.268(10) . .
Br Br3a 0 0.5804(4) 0.25 0.051(2) Uani d . 0.732(10) . .
Br Br3b 0 0.6156(12) 0.25 0.051(2) Uani d . 0.268(10) . .
Br Br4a 0.5 0.4866(3) 0.4150(4) 0.0456(15) Uani d . 0.5 . .
Br Br4b 0.5 0.4888(3) 0.3726(4) 0.0456(15) Uani d . 0.5 . .

loop_
_atom_site_aniso_label
_atom_site_aniso_U_11
_atom_site_aniso_U_22
_atom_site_aniso_U_33
_atom_site_aniso_U_12
_atom_site_aniso_U_13
_atom_site_aniso_U_23
_atom_site_aniso_type_symbol
Bi1 0.0201(5) 0.0309(6) 0.0211(4) 0 0 0.0041(4) Bi
Bi2 0.0194(6) 0.0408(7) 0.0211(4) 0 0 -0.0068(4) Bi
Bi3 0.0496(8) 0.0262(6) 0.0493(6) 0 0 -0.0077(5) Bi
Ni 0.0158(16) 0.0222(17) 0.0261(13) 0 0 -0.0002(13) Ni
Br1 0.048(4) 0.068(5) 0.026(3) 0 0 0 Br
Bi4a 0.077(2) 0.0353(17) 0.0225(13) 0 0 0 Bi
Bi4b 0.077(2) 0.0353(17) 0.0225(13) 0 0 0 Bi
Br2a 0.037(4) 0.068(6) 0.040(2) 0 0 0 Br
Br2b 0.037(4) 0.068(6) 0.040(2) 0 0 0 Br
Br3a 0.047(4) 0.060(5) 0.046(2) 0 0 0 Br
Br3b 0.047(4) 0.060(5) 0.046(2) 0 0 0 Br
Br4a 0.050(3) 0.058(3) 0.028(3) 0 0 -0.003(3) Br
Br4b 0.050(3) 0.058(3) 0.028(3) 0 0 -0.003(3) Br

loop_
_atom_type_symbol
_atom_type_scat_dispersion_real
_atom_type_scat_dispersion_imag
_atom_type_scat_source
Bi -4.108 10.257 'International Tables Vol C Tables  4.2.6.8 and 6.1.1.4'
Br -0.290 2.460 'International Tables Vol C Tables  4.2.6.8 and 6.1.1.4'
Ni 0.339 1.112 'International Tables Vol C Tables  4.2.6.8 and 6.1.1.4'

loop_
_geom_bond_atom_site_label_1
_geom_bond_atom_site_label_2
_geom_bond_site_symmetry_1
_geom_bond_site_symmetry_2
_geom_bond_distance
_geom_bond_publ_flag
Bi1 Bi2 . . 3.4086(12) yes
Bi1 Bi2 . 13_556 3.5965(13) yes
Bi1 Bi2 . 13_656 3.5965(13) yes
Bi1 Bi3 . . 3.3128(12) yes
Bi1 Bi3 . 1_655 3.3128(12) yes
Bi1 Ni . . 2.737(2) yes
Bi1 Ni . 1_655 2.737(2) yes
Bi1 Ni . 13_556 2.814(3) yes
Bi1 Br1 . . 3.267(4) yes
Bi1 Br2a . . 3.830(4) yes
Bi1 Br2a . 1_655 3.830(4) yes
Bi1 Br2b . . 3.541(7) yes
Bi1 Br2b . 1_655 3.541(7) yes
Bi1 Br4a . . 3.839(8) yes
Bi1 Br4b . . 3.946(8) yes
Bi2 Bi3 . . 3.2477(13) yes
Bi2 Bi3 . 1_655 3.2477(13) yes
Bi2 Ni . . 2.7749(19) yes
Bi2 Ni . 1_655 2.7749(19) yes
Bi2 Ni . 13_556 2.785(3) yes
Bi2 Br1 . 13_556 3.378(3) yes
Bi2 Br1 . 13_656 3.378(3) yes
Bi2 Br3b . 5_566 3.663(14) yes
Bi2 Br3b . 5_666 3.663(14) yes
Bi3 Ni . . 2.676(4) yes
Bi3 Br3a . 5_566 3.8525(18) yes
Bi3 Br3b . 5_566 3.818(2) yes
Bi3 Br4a . 1_455 3.523(6) yes
Bi3 Br4a . . 3.523(6) yes
Bi3 Br4a . 5_566 3.565(6) yes
Bi3 Br4a . 5_666 3.565(6) yes
Bi3 Br4b . 1_455 3.994(6) yes
Bi3 Br4b . . 3.994(6) yes
Bi3 Br4b . 5_566 3.794(6) yes
Bi3 Br4b . 5_666 3.794(6) yes
Ni Ni . 13_456 2.513(3) yes
Ni Ni . 13_556 2.513(3) yes
Br1 Br2a . . 3.980(10) yes
Br1 Br2a . 1_655 3.980(10) yes
Br1 Br2b . . 3.29(2) yes
Br1 Br2b . 1_655 3.29(2) yes
Br1 Br3a . 9_545 3.897(12) yes
Br1 Br3b . 9_545 3.08(3) yes
Bi4a Br2a . . 2.971(8) yes
Bi4a Br2a . 1_655 2.971(8) yes
Bi4a Br2b . . 3.63(2) yes
Bi4a Br2b . 1_655 3.63(2) yes
Bi4a Br3a . . 2.971(7) yes
Bi4a Br3a . 1_655 2.971(7) yes
Bi4a Br3b . . 3.61(2) yes
Bi4a Br3b . 1_655 3.61(2) yes
Bi4a Br4a . . 2.826(7) yes
Bi4a Br4a . 2_555 2.826(7) yes
Bi4b Br2b . . 3.02(3) yes
Bi4b Br3b . . 2.97(3) yes
Bi4b Br4a . 1_455 3.481(5) yes
Bi4b Br4a . . 3.481(5) yes
Bi4b Br4a . 2_455 3.481(5) yes
Bi4b Br4a . 2_555 3.481(5) yes
Bi4b Br4b . 1_455 2.923(5) yes
Bi4b Br4b . . 2.923(5) yes
Bi4b Br4b . 2_455 2.923(5) yes
Bi4b Br4b . 2_555 2.923(5) yes
Br2a Br4b . 1_455 3.657(8) yes
Br2a Br4b . . 3.657(8) yes
Br2a Br4b . 2_455 3.657(8) yes
Br2a Br4b . 2_555 3.657(8) yes
Br3a Br4b . 1_455 3.620(8) yes
Br3a Br4b . . 3.620(8) yes
Br3a Br4b . 2_455 3.620(8) yes
Br3a Br4b . 2_555 3.620(8) yes
Br4a Br4a . 5_666 2.979(9) yes
Br4a Br4b . 5_666 3.684(9) yes
